data_7119745
loop_
_publ_author_name
'Machida, Takashi'
'Taniguchi, Ryosuke'
'Oura, Tsuyoshi'
'Sada, Kazuki'
'Kokado, Kenta'

_publ_section_title
;
 Liquefaction-induced emission enhancement of tetraphenylethene
 derivatives.
;
_journal_issue 15
_journal_name_full 'Chemical communications (Cambridge, England)'
_journal_page_first 2378
_journal_page_last 2381
_journal_paper_doi 10.1039/c6cc09939d
_journal_volume 53
_journal_year 2017
_chemical_formula_sum 'C34 H28 O8'
_chemical_formula_weight 564.56
_chemical_name_systematic
; 
 ? 
;
_space_group_IT_number 14
_symmetry_space_group_name_Hall '-P 2ybc'
_symmetry_space_group_name_H-M 'P 1 21/c 1'
_atom_sites_solution_hydrogens geom
_atom_sites_solution_primary direct
_atom_sites_solution_secondary difmap
_audit_creation_method SHELXL-97
_cell_angle_alpha 90.00
_cell_angle_beta 102.144(2)
_cell_angle_gamma 90.00
_cell_formula_units_Z 4
_cell_length_a 10.4605(8)
_cell_length_b 20.3913(13)
_cell_length_c 14.1238(8)
_cell_measurement_temperature 93(2)
_cell_volume 2945.2(3)
_computing_structure_refinement 'SHELXL-97 (Sheldrick, 1997)'
_computing_structure_solution 'SHELXS-97 (Sheldrick, 1990)'
_diffrn_ambient_temperature 93(2)
_diffrn_measured_fraction_theta_full 0.921
_diffrn_measured_fraction_theta_max 0.921
_diffrn_radiation_monochromator graphite
_diffrn_radiation_source 'fine-focus sealed tube'
_diffrn_radiation_type MoK\a
_diffrn_radiation_wavelength 0.71075
_diffrn_reflns_av_R_equivalents 0.0512
_diffrn_reflns_av_sigmaI/netI 0.0700
_diffrn_reflns_limit_h_max 13
_diffrn_reflns_limit_h_min -7
_diffrn_reflns_limit_k_max 26
_diffrn_reflns_limit_k_min -26
_diffrn_reflns_limit_l_max 17
_diffrn_reflns_limit_l_min -17
_diffrn_reflns_number 13829
_diffrn_reflns_theta_full 27.48
_diffrn_reflns_theta_max 27.48
_diffrn_reflns_theta_min 3.12
_exptl_absorpt_coefficient_mu 0.091
_exptl_absorpt_correction_T_max 0.9646
_exptl_absorpt_correction_T_min 0.9646
_exptl_crystal_density_diffrn 1.273
_exptl_crystal_density_method 'not measured'
_exptl_crystal_F_000 1184
_exptl_crystal_size_max 0.40
_exptl_crystal_size_mid 0.40
_exptl_crystal_size_min 0.40
_refine_diff_density_max 0.337
_refine_diff_density_min -0.339
_refine_diff_density_rms 0.075
_refine_ls_extinction_method none
_refine_ls_goodness_of_fit_ref 1.078
_refine_ls_hydrogen_treatment mixed
_refine_ls_matrix_type full
_refine_ls_number_parameters 383
_refine_ls_number_reflns 6223
_refine_ls_number_restraints 0
_refine_ls_restrained_S_all 1.078
_refine_ls_R_factor_all 0.1279
_refine_ls_R_factor_gt 0.0626
_refine_ls_shift/su_max 0.024
_refine_ls_shift/su_mean 0.000
_refine_ls_structure_factor_coef Fsqd
_refine_ls_weighting_details 'calc w=1/[\s^2^(Fo^2^)+(0.1151P)^2^+0.9032P] where P=(Fo^2^+2Fc^2^)/3'
_refine_ls_weighting_scheme calc
_refine_ls_wR_factor_gt 0.1630
_refine_ls_wR_factor_ref 0.2300
_reflns_number_gt 3453
_reflns_number_total 6223
_reflns_threshold_expression >2sigma(I)
_cod_data_source_file c6cc09939d3.cif
_cod_data_source_block a
_cod_database_code 7119745

loop_
_symmetry_equiv_pos_as_xyz
'x, y, z'
'-x, y+1/2, -z+1/2'
'-x, -y, -z'
'x, -y-1/2, z-1/2'

loop_
_atom_site_label
_atom_site_type_symbol
_atom_site_fract_x
_atom_site_fract_y
_atom_site_fract_z
_atom_site_U_iso_or_equiv
_atom_site_adp_type
_atom_site_occupancy
_atom_site_symmetry_multiplicity
_atom_site_calc_flag
_atom_site_refinement_flags
C1 C 0.2913(3) -0.03951(13) 0.52638(18) 0.0256(6) Uani 1 1 d .
C2 C 0.2350(3) 0.01705(13) 0.54746(18) 0.0256(6) Uani 1 1 d .
C3 C 0.3528(3) -0.08632(13) 0.60411(19) 0.0274(6) Uani 1 1 d .
C4 C 0.4357(3) -0.06482(14) 0.68926(19) 0.0289(7) Uani 1 1 d .
H1 H 0.4630 -0.0203 0.6946 0.035 Uiso 1 1 calc R
C5 C 0.4788(3) -0.10712(14) 0.7659(2) 0.0306(7) Uani 1 1 d .
H2 H 0.5352 -0.0919 0.8234 0.037 Uiso 1 1 calc R
C6 C 0.4388(3) -0.17162(14) 0.7577(2) 0.0323(7) Uani 1 1 d .
C7 C 0.3636(4) -0.19569(14) 0.6732(2) 0.0357(8) Uani 1 1 d .
H3 H 0.3403 -0.2408 0.6677 0.043 Uiso 1 1 calc R
C8 C 0.3221(3) -0.15325(13) 0.5962(2) 0.0307(7) Uani 1 1 d .
H4 H 0.2721 -0.1698 0.5370 0.037 Uiso 1 1 calc R
O1 O 0.4655(3) -0.21144(11) 0.84027(15) 0.0423(6) Uani 1 1 d .
C9 C 0.5876(4) -0.23636(15) 0.8686(2) 0.0386(8) Uani 1 1 d .
C10 C 0.6052(5) -0.26604(18) 0.9673(2) 0.0512(11) Uani 1 1 d .
H5 H 0.6804 -0.2958 0.9782 0.077 Uiso 1 1 calc R
H6 H 0.5263 -0.2906 0.9723 0.077 Uiso 1 1 calc R
H7 H 0.6202 -0.2312 1.0162 0.077 Uiso 1 1 calc R
O2 O 0.6670(3) -0.23352(14) 0.8207(2) 0.0609(8) Uani 1 1 d .
C11 C 0.2936(3) -0.06028(13) 0.42535(19) 0.0268(6) Uani 1 1 d .
C12 C 0.4080(3) -0.08594(14) 0.4047(2) 0.0332(7) Uani 1 1 d .
H8 H 0.4833 -0.0903 0.4552 0.040 Uiso 1 1 calc R
C13 C 0.4139(4) -0.10533(14) 0.3115(2) 0.0335(7) Uani 1 1 d .
H9 H 0.4927 -0.1225 0.2981 0.040 Uiso 1 1 calc R
C14 C 0.3043(3) -0.09937(14) 0.23892(19) 0.0304(7) Uani 1 1 d .
C15 C 0.1884(3) -0.07576(14) 0.2570(2) 0.0334(7) Uani 1 1 d .
H10 H 0.1126 -0.0729 0.2065 0.040 Uiso 1 1 calc R
C16 C 0.1845(3) -0.05629(13) 0.35004(19) 0.0290(7) Uani 1 1 d .
H11 H 0.1050 -0.0397 0.3629 0.035 Uiso 1 1 calc R
O3 O 0.3106(3) -0.12079(11) 0.14521(15) 0.0430(6) Uani 1 1 d .
C17 C 0.3449(5) -0.0754(2) 0.0862(3) 0.0565(12) Uani 1 1 d .
C18 C 0.3552(5) -0.1031(2) -0.0091(2) 0.0658(13) Uani 1 1 d .
H12 H 0.3687 -0.0674 -0.0525 0.099 Uiso 1 1 calc R
H13 H 0.2745 -0.1265 -0.0373 0.099 Uiso 1 1 calc R
H14 H 0.4293 -0.1335 -0.0004 0.099 Uiso 1 1 calc R
O4 O 0.3663(6) -0.02033(17) 0.1120(3) 0.124(2) Uani 1 1 d .
C19 C 0.1904(3) 0.06974(13) 0.47478(18) 0.0249(6) Uani 1 1 d .
C20 C 0.2634(3) 0.08909(13) 0.40773(18) 0.0256(6) Uani 1 1 d .
H15 H 0.3432 0.0671 0.4065 0.031 Uiso 1 1 calc R
C21 C 0.2226(3) 0.13945(13) 0.34306(19) 0.0294(7) Uani 1 1 d .
H16 H 0.2735 0.1518 0.2976 0.035 Uiso 1 1 calc R
C22 C 0.1080(4) 0.17138(13) 0.34503(19) 0.0318(7) Uani 1 1 d .
C23 C 0.0333(3) 0.15481(14) 0.4106(2) 0.0334(7) Uani 1 1 d .
H17 H -0.0456 0.1776 0.4115 0.040 Uiso 1 1 calc R
C24 C 0.0750(3) 0.10415(13) 0.4755(2) 0.0299(7) Uani 1 1 d .
H18 H 0.0241 0.0927 0.5213 0.036 Uiso 1 1 calc R
O5 O 0.0705(3) 0.22428(10) 0.28161(15) 0.0390(6) Uani 1 1 d .
C25 C -0.0287(4) 0.21356(16) 0.2054(2) 0.0408(9) Uani 1 1 d .
C26 C -0.0585(6) 0.27259(19) 0.1434(3) 0.0723(15) Uani 1 1 d .
H19 H 0.0210 0.2872 0.1232 0.108 Uiso 1 1 calc R
H20 H -0.0904 0.3076 0.1799 0.108 Uiso 1 1 calc R
H21 H -0.1258 0.2619 0.0859 0.108 Uiso 1 1 calc R
O6 O -0.0844(3) 0.16235(13) 0.19122(17) 0.0597(9) Uani 1 1 d .
C27 C 0.2118(3) 0.03146(13) 0.64611(18) 0.0265(6) Uani 1 1 d .
C28 C 0.2325(3) 0.09372(14) 0.6873(2) 0.0313(7) Uani 1 1 d .
H22 H 0.2641 0.1276 0.6522 0.038 Uiso 1 1 calc R
C29 C 0.2082(3) 0.10772(14) 0.7779(2) 0.0329(7) Uani 1 1 d .
H23 H 0.2241 0.1503 0.8050 0.039 Uiso 1 1 calc R
C30 C 0.1602(4) 0.05820(16) 0.8281(2) 0.0352(8) Uani 1 1 d .
C31 C 0.1359(3) -0.00331(15) 0.7891(2) 0.0338(7) Uani 1 1 d .
H24 H 0.1022 -0.0365 0.8242 0.041 Uiso 1 1 calc R
C32 C 0.1604(3) -0.01688(14) 0.6990(2) 0.0283(7) Uani 1 1 d .
H25 H 0.1424 -0.0594 0.6721 0.034 Uiso 1 1 calc R
O7 O 0.1208(3) 0.06875(13) 0.91578(15) 0.0482(7) Uani 1 1 d .
C33 C 0.2015(5) 0.09632(18) 0.9916(2) 0.0484(9) Uani 1 1 d .
C34 C 0.1422(6) 0.0999(2) 1.0777(3) 0.0719(14) Uani 1 1 d .
H26 H 0.1590 0.0590 1.1145 0.108 Uiso 1 1 calc R
H27 H 0.0476 0.1066 1.0570 0.108 Uiso 1 1 calc R
H28 H 0.1806 0.1367 1.1187 0.108 Uiso 1 1 calc R
O8 O 0.3105(3) 0.11529(14) 0.98806(17) 0.0587(8) Uani 1 1 d .

loop_
_atom_site_aniso_label
_atom_site_aniso_U_11
_atom_site_aniso_U_22
_atom_site_aniso_U_33
_atom_site_aniso_U_23
_atom_site_aniso_U_13
_atom_site_aniso_U_12
C1 0.0286(19) 0.0242(13) 0.0233(13) 0.0019(10) 0.0040(11) -0.0008(12)
C2 0.0234(18) 0.0277(13) 0.0242(13) 0.0011(10) 0.0015(11) -0.0017(12)
C3 0.0239(18) 0.0295(14) 0.0286(14) 0.0014(11) 0.0050(11) 0.0018(12)
C4 0.0263(19) 0.0298(14) 0.0299(14) 0.0045(11) 0.0044(12) 0.0024(12)
C5 0.0279(19) 0.0376(16) 0.0257(14) 0.0019(11) 0.0042(11) 0.0026(13)
C6 0.036(2) 0.0339(15) 0.0293(15) 0.0096(12) 0.0108(13) 0.0062(13)
C7 0.042(2) 0.0266(14) 0.0386(16) 0.0048(12) 0.0089(14) 0.0018(13)
C8 0.034(2) 0.0275(14) 0.0291(14) -0.0009(11) 0.0027(12) -0.0001(12)
O1 0.0488(18) 0.0411(12) 0.0364(11) 0.0172(9) 0.0074(10) 0.0072(11)
C9 0.046(2) 0.0312(15) 0.0391(17) 0.0075(13) 0.0104(16) 0.0091(15)
C10 0.067(3) 0.0434(18) 0.0383(18) 0.0118(14) -0.0012(17) 0.0044(18)
O2 0.057(2) 0.0686(17) 0.0631(16) 0.0279(14) 0.0263(15) 0.0262(15)
C11 0.0285(19) 0.0240(13) 0.0261(13) 0.0004(10) 0.0014(11) 0.0002(12)
C12 0.028(2) 0.0375(16) 0.0314(15) 0.0013(12) 0.0006(12) 0.0053(13)
C13 0.033(2) 0.0359(15) 0.0318(15) -0.0036(12) 0.0082(13) 0.0053(14)
C14 0.035(2) 0.0333(15) 0.0233(13) -0.0028(11) 0.0061(12) 0.0013(13)
C15 0.031(2) 0.0362(16) 0.0293(15) 0.0007(12) -0.0013(12) 0.0013(13)
C16 0.0266(19) 0.0310(14) 0.0277(14) 0.0005(11) 0.0018(12) 0.0017(12)
O3 0.0539(19) 0.0462(13) 0.0300(11) -0.0104(9) 0.0112(10) 0.0009(11)
C17 0.076(4) 0.059(2) 0.0380(19) 0.0050(17) 0.0195(19) 0.006(2)
C18 0.068(4) 0.101(3) 0.0299(18) -0.0047(19) 0.0137(18) 0.018(3)
O4 0.255(7) 0.065(2) 0.076(2) -0.0049(18) 0.088(3) -0.031(3)
C19 0.0265(18) 0.0253(13) 0.0215(13) -0.0016(10) 0.0018(11) -0.0007(11)
C20 0.0250(18) 0.0266(13) 0.0248(13) -0.0010(10) 0.0040(11) -0.0003(11)
C21 0.031(2) 0.0301(14) 0.0263(14) 0.0013(11) 0.0053(12) -0.0037(13)
C22 0.042(2) 0.0227(13) 0.0261(14) 0.0032(11) -0.0037(12) -0.0013(13)
C23 0.032(2) 0.0307(14) 0.0346(15) 0.0025(12) 0.0008(13) 0.0043(13)
C24 0.0313(19) 0.0278(14) 0.0294(14) 0.0032(11) 0.0036(12) -0.0018(12)
O5 0.0452(17) 0.0297(11) 0.0382(12) 0.0106(9) 0.0001(10) 0.0000(10)
C25 0.049(3) 0.0374(17) 0.0338(17) 0.0026(13) 0.0037(15) 0.0052(16)
C26 0.099(5) 0.049(2) 0.058(2) 0.0203(19) -0.007(2) 0.012(2)
O6 0.070(2) 0.0491(15) 0.0477(14) 0.0051(11) -0.0145(13) -0.0054(14)
C27 0.0259(18) 0.0306(14) 0.0228(13) -0.0001(10) 0.0045(11) 0.0038(12)
C28 0.033(2) 0.0293(14) 0.0306(14) -0.0008(11) 0.0036(12) 0.0007(13)
C29 0.034(2) 0.0344(15) 0.0306(15) -0.0035(12) 0.0072(12) 0.0032(13)
C30 0.033(2) 0.0500(18) 0.0228(14) -0.0033(12) 0.0061(12) 0.0039(15)
C31 0.033(2) 0.0398(16) 0.0278(14) 0.0041(12) 0.0046(12) 0.0013(14)
C32 0.0238(18) 0.0301(14) 0.0315(15) 0.0040(11) 0.0067(12) 0.0007(12)
O7 0.0431(18) 0.0720(17) 0.0319(12) -0.0138(11) 0.0133(10) -0.0062(13)
C33 0.048(3) 0.057(2) 0.0384(18) -0.0094(16) 0.0051(16) -0.0027(19)
C34 0.073(4) 0.111(4) 0.036(2) -0.026(2) 0.0205(19) -0.017(3)
O8 0.053(2) 0.0806(19) 0.0411(13) -0.0095(12) 0.0063(12) -0.0141(15)

loop_
_atom_type_symbol
_atom_type_description
_atom_type_scat_dispersion_real
_atom_type_scat_dispersion_imag
_atom_type_scat_source
C C 0.0033 0.0016 'International Tables Vol C Tables 4.2.6.8 and 6.1.1.4'
H H 0.0000 0.0000 'International Tables Vol C Tables 4.2.6.8 and 6.1.1.4'
O O 0.0106 0.0060 'International Tables Vol C Tables 4.2.6.8 and 6.1.1.4'

loop_
_geom_angle_atom_site_label_1
_geom_angle_atom_site_label_2
_geom_angle_atom_site_label_3
_geom_angle
C2 C1 C11 123.1(2)
C2 C1 C3 121.4(2)
C11 C1 C3 115.5(2)
C1 C2 C19 123.3(2)
C1 C2 C27 122.4(2)
C19 C2 C27 114.3(2)
C4 C3 C8 117.7(2)
C4 C3 C1 121.7(2)
C8 C3 C1 120.5(2)
C5 C4 C3 121.3(3)
C6 C5 C4 119.1(3)
C7 C6 C5 121.5(3)
C7 C6 O1 119.6(3)
C5 C6 O1 118.7(3)
C6 C7 C8 119.1(3)
C7 C8 C3 121.1(3)
C9 O1 C6 118.3(3)
O2 C9 O1 123.2(3)
O2 C9 C10 126.3(4)
O1 C9 C10 110.5(3)
C16 C11 C12 117.7(3)
C16 C11 C1 122.6(3)
C12 C11 C1 119.6(3)
C13 C12 C11 121.2(3)
C14 C13 C12 119.1(3)
C13 C14 C15 121.5(3)
C13 C14 O3 118.5(3)
C15 C14 O3 120.0(3)
C14 C15 C16 118.7(3)
C15 C16 C11 121.9(3)
C17 O3 C14 116.2(3)
O4 C17 O3 121.3(3)
O4 C17 C18 126.3(4)
O3 C17 C18 112.4(4)
C20 C19 C24 117.4(2)
C20 C19 C2 122.4(3)
C24 C19 C2 120.1(3)
C21 C20 C19 121.5(3)
C22 C21 C20 119.4(3)
C21 C22 C23 121.4(3)
C21 C22 O5 118.7(3)
C23 C22 O5 119.8(3)
C22 C23 C24 118.9(3)
C23 C24 C19 121.3(3)
C25 O5 C22 116.8(2)
O6 C25 O5 122.9(3)
O6 C25 C26 125.3(3)
O5 C25 C26 111.8(3)
C28 C27 C32 117.3(3)
C28 C27 C2 121.8(3)
C32 C27 C2 120.8(2)
C29 C28 C27 122.1(3)
C28 C29 C30 118.6(3)
C31 C30 C29 121.1(3)
C31 C30 O7 115.5(3)
C29 C30 O7 123.1(3)
C30 C31 C32 120.0(3)
C31 C32 C27 121.0(3)
C33 O7 C30 121.2(3)
O8 C33 O7 122.7(3)
O8 C33 C34 125.3(3)
O7 C33 C34 112.1(4)

loop_
_geom_bond_atom_site_label_1
_geom_bond_atom_site_label_2
_geom_bond_distance
C1 C2 1.357(4)
C1 C11 1.493(4)
C1 C3 1.494(4)
C2 C19 1.491(4)
C2 C27 1.493(4)
C3 C4 1.397(4)
C3 C8 1.401(4)
C4 C5 1.384(4)
C5 C6 1.378(4)
C6 C7 1.375(4)
C6 O1 1.400(3)
C7 C8 1.387(4)
O1 C9 1.354(4)
C9 O2 1.178(5)
C9 C10 1.495(4)
C11 C16 1.389(4)
C11 C12 1.392(5)
C12 C13 1.388(4)
C13 C14 1.373(4)
C14 C15 1.378(5)
C14 O3 1.409(3)
C15 C16 1.381(4)
O3 C17 1.343(5)
C17 O4 1.188(5)
C17 C18 1.484(5)
C19 C20 1.393(4)
C19 C24 1.398(5)
C20 C21 1.381(4)
C21 C22 1.370(5)
C22 C23 1.373(5)
C22 O5 1.404(3)
C23 C24 1.389(4)
O5 C25 1.346(4)
C25 O6 1.192(4)
C25 C26 1.483(5)
C27 C28 1.394(4)
C27 C32 1.409(4)
C28 C29 1.385(4)
C29 C30 1.388(5)
C30 C31 1.372(4)
C30 O7 1.401(4)
C31 C32 1.379(4)
O7 C33 1.340(4)
C33 O8 1.215(5)
C33 C34 1.479(6)
